data_2004791
loop_
_publ_author_name
'Bruno, G.'
'Nicol\`o, F.'
'Scopelliti, R.'
'Arena, G.'

_publ_section_title
;(Dimethyl
 sulfoxide-<i>S</i>)methyl(1,10-phenanthroline-<i>N</i>,<i>N</i>')platinum(II)
 Hexafluorophosphate
;
_journal_issue 4
_journal_name_full 'Acta Crystallographica Section C'
_journal_page_first 827
_journal_page_last 829
_journal_paper_doi 10.1107/S0108270195013394
_journal_volume 52
_journal_year 1996
_chemical_formula_iupac '[Pt1 (C1 H3)(C2 H6 O1 S1)(C12 H8 N2)] P1 F6'
_chemical_formula_moiety 'C15 H17 N2 O Pt S , P F6'
_chemical_formula_sum 'C15 H17 F6 N2 O P Pt S'
_chemical_formula_weight 613.43
_space_group_IT_number 2
_symmetry_cell_setting triclinic
_symmetry_space_group_name_Hall '-P 1'
_symmetry_space_group_name_H-M 'P -1'
_atom_type_scat_source IntTabIV
_cell_angle_alpha 61.840(10)
_cell_angle_beta 88.74(2)
_cell_angle_gamma 84.590(10)
_cell_formula_units_Z 2
_cell_length_a 7.5690(10)
_cell_length_b 11.557(2)
_cell_length_c 12.158(3)
_cell_measurement_reflns_used 28
_cell_measurement_temperature 293
_cell_measurement_theta_max 15
_cell_measurement_theta_min 6.5
_cell_volume 933.2(3)
_diffrn_measurement_device 'Siemens R3m/V'
_diffrn_measurement_method \w-2\q
_diffrn_radiation_type MoK\a
_diffrn_radiation_wavelength 0.71073
_diffrn_reflns_av_R_equivalents 0.0109
_diffrn_reflns_limit_h_max 10
_diffrn_reflns_limit_h_min -10
_diffrn_reflns_limit_k_max 15
_diffrn_reflns_limit_k_min -15
_diffrn_reflns_limit_l_max 16
_diffrn_reflns_limit_l_min -1
_diffrn_reflns_number 4304
_diffrn_reflns_theta_max 26.0
_diffrn_standards_decay_% <3
_diffrn_standards_interval_count 97
_diffrn_standards_number 3
_exptl_absorpt_coefficient_mu 7.781
_exptl_absorpt_correction_T_max 0.960
_exptl_absorpt_correction_T_min 0.584
_exptl_absorpt_correction_type 'semi-empirical via \y scan (Kopfmann & Huber, 1968)'
_exptl_crystal_colour yellow
_exptl_crystal_density_diffrn 2.183
_exptl_crystal_density_meas 2.180
_exptl_crystal_density_method flotation
_exptl_crystal_description prismatic
_exptl_crystal_size_max 0.20
_exptl_crystal_size_mid 0.15
_exptl_crystal_size_min 0.10
_refine_diff_density_max 0.66
_refine_diff_density_min -0.63
_refine_ls_extinction_coef 3E-4(2)
_refine_ls_extinction_method 'as free variable in the least-squares refinement; SHELXL93'
_refine_ls_goodness_of_fit_obs 1.017
_refine_ls_hydrogen_treatment 'H atoms were placed at calculated positions (U = 0.08 \%A^2^)'
_refine_ls_number_parameters 245
_refine_ls_number_reflns 3043
_refine_ls_R_factor_obs 0.0213
_refine_ls_shift/esd_max 0.002
_refine_ls_structure_factor_coef Fsqd
_refine_ls_weighting_details 'w = 1/[\s^2^(F~o~^2^) + 0.0109(F~o~^2^ + 2F~c~^2^)]'
_refine_ls_weighting_scheme calc
_refine_ls_wR_factor_obs 0.0497
_reflns_number_observed 3043
_reflns_number_total 3684
_reflns_observed_criterion F>=7\s(F)
_cod_data_source_file na1193.cif
_cod_data_source_block na1193a
_cod_depositor_comments
;
The following automatic conversions were performed:

'_refine_ls_weighting_scheme' value 'w = 1/[\s^2^(F~o~^2^) +
0.0109(F~o~^2^ + 2F~c~^2^)]' was changed to 'calc'. New tag
'_refine_ls_weighting_details' was created. The value of the new tag
was set to 'w = 1/[\s^2^(F~o~^2^) + 0.0109(F~o~^2^ + 2F~c~^2^)]'.

Automatic conversion script
Id: cif_fix_values 3143 2015-03-26 13:38:13Z robertas 
;
_cod_database_code 2004791

loop_
_symmetry_equiv_pos_as_xyz
x,y,z
-x,-y,-z

loop_
_atom_site_label
_atom_site_fract_x
_atom_site_fract_y
_atom_site_fract_z
_atom_site_U_iso_or_equiv
Pt .19040(10) .27100(10) .12680(10) .0350(10)
N(1) .1528(5) .4263(4) .1756(4) .0410(10)
C(2) .0969(7) .4241(5) .2802(5) .0510(10)
C(3) .0895(9) .5356(7) .2991(6) .067(2)
C(4) .1431(8) .6501(6) .2087(6) .068(2)
C(5) .2617(7) .7737(6) -.0071(6) .061(2)
C(6) .3176(7) .7733(6) -0.1126(6) .059(2)
C(7) .3753(7) .6537(6) -0.2370(5) .0560(10)
C(8) .3759(7) .5392(6) -0.2421(5) .057(2)
C(9) .3223(7) .4287(5) -0.1409(5) .0480(10)
N(10) .2677(5) .4280(4) -.0358(3) .0380(10)
C(11) .2663(6) .5437(5) -.0295(4) .0380(10)
C(12) .3202(6) .6588(5) -0.1273(5) .0480(10)
C(13) .2069(6) .5427(5) .0832(5) .0400(10)
C(14) .2045(7) .6580(5) .0953(5) .0510(10)
S .1108(2) .11300(10) .30650(10) .0400(10)
O -.0412(5) .1525(4) .3630(3) .0540(10)
C(15) .0656(8) -.0374(6) .3118(6) .061(2)
C(16) .2941(7) .0580(5) .4130(5) .0510(10)
C(17) .2448(9) .1388(6) .0593(5) .061(2)
P .6253(2) -0.2360(2) .3590(2) .0560(10)
F(1) .6194(6) -.0844(4) .3180(4) .103(2)
F(2) .7604(7) -0.2150(6) .2540(5) .129(2)
F(3) .4985(10) -0.2536(6) .4650(6) .177(3)
F(4) .6396(9) -0.3861(5) .4037(6) .144(2)
F(5) .7882(9) -0.2551(6) .4455(5) .153(2)
F(6) .4729(7) -0.2170(7) .2700(6) .165(3)
H(2) .0611(7) .3459(5) .3437(5) .080
H(3) .0478(9) .5306(7) .3736(6) .080
H(4) .1394(8) .7236(6) .2214(6) .080
H(5) .2603(7) .8508(6) -.0007(6) .080
H(6) .3554(7) .8499(6) -0.1773(6) .080
H(7) .4108(7) .7286(6) -0.3051(5) .080
H(8) .4124(7) .5350(6) -0.3138(5) .080
H(9) .3243(7) .3510(5) -0.1464(5) .080
H(15A) -.0334(8) -.0215(6) .2569(6) .080
H(15B) .0379(8) -.0990(6) .3955(6) .080
H(15C) .1680(8) -.0731(6) .2859(6) .080
H(16A) .3330(7) .1314(5) .4192(5) .080
H(16B) .3893(7) .0193(5) .3839(5) .080
H(16C) .2593(7) -.0066(5) .4935(5) .080
H(17A) .2183(9) .0528(6) .1214(5) .080
H(17B) .3682(9) .1361(6) .0396(5) .080
H(17C) .1735(9) .1657(6) -.0146(5) .080

loop_
_geom_angle_atom_site_label_1
_geom_angle_atom_site_label_2
_geom_angle_atom_site_label_3
_geom_angle
_geom_angle_publ_flag
C(17) Pt N(10) 93.1(2) yes
C(17) Pt N(1) 172.2(2) yes
N(10) Pt N(1) 79.3(2) yes
C(17) Pt S 90.9(2) yes
N(10) Pt S 175.70(10) yes
N(1) Pt S 96.60(10) yes
C(2) N(1) C(13) 117.8(4) yes
C(2) N(1) Pt 130.0(4) yes
C(13) N(1) Pt 112.0(3) yes
N(1) C(2) C(3) 122.5(5) yes
C(4) C(3) C(2) 120.0(6) yes
C(9) N(10) C(11) 117.5(4) yes
C(9) N(10) Pt 128.4(3) yes
C(11) C(12) C(6) 119.1(5) yes
C(7) C(12) C(6) 123.6(5) yes
N(1) C(13) C(14) 123.1(5) yes
N(1) C(13) C(11) 117.2(4) yes
C(14) C(13) C(11) 119.7(5) yes
C(13) C(14) C(4) 116.7(5) yes
C(13) C(14) C(5) 118.4(5) yes
C(4) C(14) C(5) 124.9(5) yes
O S C(16) 108.0(2) yes
O S C(15) 106.4(3) yes
C(16) S C(15) 100.7(3) yes
C(11) N(10) Pt 114.0(3) yes
C(3) C(4) C(14) 120.0(5) no
C(6) C(5) C(14) 121.3(5) no
C(5) C(6) C(12) 121.4(5) no
C(8) C(7) C(12) 119.5(5) no
C(7) C(8) C(9) 119.9(5) no
N(10) C(9) C(8) 123.1(5) no
N(10) C(11) C(12) 122.6(4) no
N(10) C(11) C(13) 117.3(4) no
C(12) C(11) C(13) 120.1(4) no
C(11) C(12) C(7) 117.3(5) no
F(6) P F(1) 93.5(3) no
F(3) P F(1) 89.8(3) no
F(4) P F(1) 177.0(3) no
O S Pt 114.6(2) no
C(16) S Pt 108.4(2) no
C(15) S Pt 117.6(2) no
F(6) P F(3) 92.5(4) no
F(6) P F(4) 89.5(4) no
F(3) P F(4) 90.3(3) no
F(6) P F(2) 89.9(3) no
F(3) P F(2) 177.1(4) no
F(4) P F(2) 91.2(3) no
F(6) P F(5) 177.2(4) no
F(3) P F(5) 90.2(4) no
F(4) P F(5) 90.4(3) no
F(2) P F(5) 87.3(3) no
F(2) P F(1) 88.6(3) no
F(5) P F(1) 86.6(3) no

loop_
_geom_bond_atom_site_label_1
_geom_bond_atom_site_label_2
_geom_bond_distance
_geom_bond_publ_flag
Pt C(17) 2.056(5) yes
Pt N(10) 2.075(4) yes
Pt N(1) 2.135(4) yes
Pt S 2.2030(10) yes
N(1) C(2) 1.321(6) yes
N(1) C(13) 1.376(6) yes
C(2) C(3) 1.408(8) yes
C(3) C(4) 1.354(9) yes
C(4) C(14) 1.409(8) yes
C(5) C(6) 1.343(8) yes
C(5) C(14) 1.428(8) yes
C(6) C(12) 1.416(8) yes
C(7) C(12) 1.414(8) yes
C(8) C(9) 1.379(7) yes
C(9) N(10) 1.332(6) yes
N(10) C(11) 1.374(6) yes
C(11) C(12) 1.392(7) yes
C(11) C(13) 1.427(7) yes
C(13) C(14) 1.407(7) yes
S O 1.472(3) yes
S C(16) 1.772(5) yes
S C(15) 1.774(5) yes
C(7) C(8) 1.354(8) yes
P F(2) 1.560(4) no
P F(5) 1.569(5) no
P F(6) 1.527(5) no
P F(3) 1.535(5) no
P F(4) 1.547(5) no
P F(1) 1.576(4) no
